data_7026782
loop_
_publ_author_name
'Boni, Adriano'
'Marchetti, Fabio'
'Pampaloni, Guido'
'Zacchini, Stefano'

_publ_section_title
;
 Cationic diiron and diruthenium \m-allenyl complexes: synthesis, X-ray
 structures and cyclization reactions with ethyldiazoacetate/amine
 affording unprecedented butenolide- and furaniminium-substituted bridging
 carbene ligands.
;
_journal_issue 45
_journal_name_full 'Dalton transactions (Cambridge, England : 2003)'
_journal_page_first 10866
_journal_page_last 10875
_journal_paper_doi 10.1039/c0dt00697a
_journal_volume 39
_journal_year 2010
_chemical_formula_sum 'C24 H30 B Cl2 F4 N O3 Ru2'
_chemical_formula_weight 740.34
_chemical_name_systematic
;
?
;
_space_group_IT_number 14
_symmetry_cell_setting monoclinic
_symmetry_space_group_name_Hall '-P 2yn'
_symmetry_space_group_name_H-M 'P 1 21/n 1'
_atom_sites_solution_hydrogens geom
_atom_sites_solution_primary direct
_atom_sites_solution_secondary difmap
_audit_creation_method SHELXL-97
_cell_angle_alpha 90.00
_cell_angle_beta 92.275(2)
_cell_angle_gamma 90.00
_cell_formula_units_Z 4
_cell_length_a 16.280(3)
_cell_length_b 10.5976(18)
_cell_length_c 16.662(3)
_cell_measurement_reflns_used 8875
_cell_measurement_temperature 295(2)
_cell_measurement_theta_max 26.8915
_cell_measurement_theta_min 2.278
_cell_volume 2872.4(9)
_computing_structure_refinement 'SHELXL-97 (Sheldrick, 1997)'
_computing_structure_solution 'SHELXS-97 (Sheldrick, 1990)'
_diffrn_ambient_temperature 295(2)
_diffrn_measured_fraction_theta_full 0.999
_diffrn_measured_fraction_theta_max 0.999
_diffrn_measurement_device_type 'CCD area detector'
_diffrn_measurement_method 'phi and omega scans'
_diffrn_radiation_monochromator graphite
_diffrn_radiation_source 'fine-focus sealed tube'
_diffrn_radiation_type MoK\a
_diffrn_radiation_wavelength 0.71073
_diffrn_reflns_av_R_equivalents 0.0444
_diffrn_reflns_av_sigmaI/netI 0.0327
_diffrn_reflns_limit_h_max 20
_diffrn_reflns_limit_h_min -20
_diffrn_reflns_limit_k_max 13
_diffrn_reflns_limit_k_min -13
_diffrn_reflns_limit_l_max 21
_diffrn_reflns_limit_l_min -21
_diffrn_reflns_number 31061
_diffrn_reflns_theta_full 27.00
_diffrn_reflns_theta_max 27.00
_diffrn_reflns_theta_min 1.72
_exptl_absorpt_coefficient_mu 1.290
_exptl_absorpt_correction_T_max 0.7735
_exptl_absorpt_correction_T_min 0.7387
_exptl_absorpt_correction_type empirical
_exptl_crystal_colour bright-orange
_exptl_crystal_density_diffrn 1.712
_exptl_crystal_density_method 'not measured'
_exptl_crystal_description prism
_exptl_crystal_F_000 1472
_exptl_crystal_size_max 0.25
_exptl_crystal_size_mid 0.24
_exptl_crystal_size_min 0.21
_refine_diff_density_max 1.017
_refine_diff_density_min -0.725
_refine_diff_density_rms 0.119
_refine_ls_extinction_method none
_refine_ls_goodness_of_fit_ref 1.058
_refine_ls_hydrogen_treatment mixed
_refine_ls_matrix_type full
_refine_ls_number_parameters 344
_refine_ls_number_reflns 6266
_refine_ls_number_restraints 134
_refine_ls_restrained_S_all 1.139
_refine_ls_R_factor_all 0.0576
_refine_ls_R_factor_gt 0.0477
_refine_ls_shift/su_max 0.001
_refine_ls_shift/su_mean 0.000
_refine_ls_structure_factor_coef Fsqd
_refine_ls_weighting_details 'calc w=1/[\s^2^(Fo^2^)+(0.0867P)^2^+2.1791P] where P=(Fo^2^+2Fc^2^)/3'
_refine_ls_weighting_scheme calc
_refine_ls_wR_factor_gt 0.1343
_refine_ls_wR_factor_ref 0.1422
_reflns_number_gt 5129
_reflns_number_total 6266
_reflns_threshold_expression >2sigma(I)
_cod_data_source_file c0dt00697a.txt
_cod_data_source_block '[11][BF4]*CH2Cl2'
_cod_original_cell_volume 2872.5(9)
_cod_original_sg_symbol_H-M P2(1)/n
_cod_database_code 7026782

loop_
_symmetry_equiv_pos_as_xyz
'x, y, z'
'-x+1/2, y+1/2, -z+1/2'
'-x, -y, -z'
'x-1/2, -y-1/2, z-1/2'

loop_
_atom_site_label
_atom_site_type_symbol
_atom_site_fract_x
_atom_site_fract_y
_atom_site_fract_z
_atom_site_U_iso_or_equiv
_atom_site_adp_type
_atom_site_occupancy
_atom_site_symmetry_multiplicity
_atom_site_calc_flag
_atom_site_refinement_flags
Ru1 Ru 0.54306(2) 0.84587(4) 0.20710(2) 0.04117(14) Uani 1 1 d .
Ru2 Ru 0.51990(2) 1.01709(4) 0.32722(2) 0.04525(14) Uani 1 1 d .
C1 C 0.6039(5) 0.7292(8) 0.1181(4) 0.0844(19) Uani 1 1 d U
H1 H 0.6048 0.6416 0.1210 0.101 Uiso 1 1 calc R
C2 C 0.6628(4) 0.8124(8) 0.1529(4) 0.0818(18) Uani 1 1 d U
H2 H 0.7095 0.7891 0.1833 0.098 Uiso 1 1 calc R
C3 C 0.6397(4) 0.9323(8) 0.1343(4) 0.0842(18) Uani 1 1 d U
H3 H 0.6683 1.0049 0.1496 0.101 Uiso 1 1 calc R
C4 C 0.5667(5) 0.9294(8) 0.0890(4) 0.0826(18) Uani 1 1 d U
H4 H 0.5384 0.9998 0.0693 0.099 Uiso 1 1 calc R
C5 C 0.5423(5) 0.8051(9) 0.0775(4) 0.0835(18) Uani 1 1 d U
H5 H 0.4955 0.7767 0.0492 0.100 Uiso 1 1 calc R
C6 C 0.6357(5) 1.1339(7) 0.3185(5) 0.0853(19) Uani 1 1 d U
H6 H 0.6796 1.1088 0.2882 0.102 Uiso 1 1 calc R
C7 C 0.6248(4) 1.1056(6) 0.3992(5) 0.0767(17) Uani 1 1 d U
H7 H 0.6608 1.0596 0.4326 0.092 Uiso 1 1 calc R
C8 C 0.5496(5) 1.1592(6) 0.4215(5) 0.0795(18) Uani 1 1 d U
H8 H 0.5263 1.1529 0.4714 0.095 Uiso 1 1 calc R
C9 C 0.5157(5) 1.2253(6) 0.3526(5) 0.0833(18) Uani 1 1 d U
H9 H 0.4672 1.2716 0.3507 0.100 Uiso 1 1 calc R
C10 C 0.5664(5) 1.2089(6) 0.2908(5) 0.0868(19) Uani 1 1 d U
H10 H 0.5579 1.2408 0.2391 0.104 Uiso 1 1 calc R
C11 C 0.4632(3) 0.9897(5) 0.2156(3) 0.0460(11) Uani 1 1 d .
C12 C 0.4226(4) 0.9647(5) 0.3709(3) 0.0558(13) Uani 1 1 d .
N1 N 0.3813(3) 0.5549(4) 0.1919(3) 0.0507(10) Uani 1 1 d .
O2 O 0.4990(2) 0.5244(3) 0.2664(2) 0.0506(8) Uani 1 1 d .
O11 O 0.4127(2) 1.0429(4) 0.1761(3) 0.0682(11) Uani 1 1 d .
O12 O 0.3615(3) 0.9406(5) 0.3995(3) 0.0823(13) Uani 1 1 d .
C13 C 0.5691(3) 0.8400(4) 0.3345(3) 0.0434(10) Uani 1 1 d DU
H13 H 0.6216(16) 0.838(5) 0.361(3) 0.052 Uiso 1 1 d D
C14 C 0.5264(3) 0.7299(4) 0.3125(3) 0.0403(9) Uani 1 1 d U
C15 C 0.4511(3) 0.7305(4) 0.2653(3) 0.0401(9) Uani 1 1 d DU
H15 H 0.4025(18) 0.776(4) 0.275(3) 0.048 Uiso 1 1 d D
C16 C 0.4404(3) 0.6022(5) 0.2386(3) 0.0440(10) Uani 1 1 d U
C17 C 0.5555(3) 0.5946(4) 0.3241(3) 0.0482(11) Uani 1 1 d U
C18 C 0.6424(3) 0.5615(6) 0.3052(4) 0.0669(15) Uani 1 1 d U
H18A H 0.6553 0.4788 0.3256 0.100 Uiso 1 1 calc R
H18B H 0.6793 0.6219 0.3299 0.100 Uiso 1 1 calc R
H18C H 0.6480 0.5626 0.2481 0.100 Uiso 1 1 calc R
C19 C 0.5340(4) 0.5528(5) 0.4085(4) 0.0650(15) Uani 1 1 d U
H19A H 0.4769 0.5691 0.4164 0.098 Uiso 1 1 calc R
H19B H 0.5669 0.5989 0.4475 0.098 Uiso 1 1 calc R
H19C H 0.5446 0.4641 0.4145 0.098 Uiso 1 1 calc R
C20 C 0.3764(4) 0.4193(6) 0.1722(4) 0.0689(16) Uani 1 1 d U
H20A H 0.3192 0.3941 0.1667 0.083 Uiso 1 1 calc R
H20B H 0.4022 0.3708 0.2157 0.083 Uiso 1 1 calc R
C21 C 0.4184(6) 0.3915(8) 0.0956(5) 0.109(3) Uani 1 1 d U
H21A H 0.3911 0.4362 0.0521 0.164 Uiso 1 1 calc R
H21B H 0.4161 0.3025 0.0851 0.164 Uiso 1 1 calc R
H21C H 0.4747 0.4180 0.1007 0.164 Uiso 1 1 calc R
C22 C 0.3153(3) 0.6377(5) 0.1597(3) 0.0580(13) Uani 1 1 d U
H22A H 0.2950 0.6057 0.1081 0.070 Uiso 1 1 calc R
H22B H 0.3371 0.7217 0.1514 0.070 Uiso 1 1 calc R
C23 C 0.2453(4) 0.6445(7) 0.2167(5) 0.0801(19) Uani 1 1 d U
H23A H 0.2251 0.5610 0.2265 0.120 Uiso 1 1 calc R
H23B H 0.2017 0.6952 0.1933 0.120 Uiso 1 1 calc R
H23C H 0.2646 0.6816 0.2665 0.120 Uiso 1 1 calc R
B1 B 0.3182(5) 0.6805(8) 0.9160(5) 0.0726(19) Uani 1 1 d .
F1 F 0.3747(6) 0.7412(12) 0.9542(8) 0.263(5) Uani 1 1 d U
F2 F 0.2982(6) 0.7207(12) 0.8464(6) 0.231(4) Uani 1 1 d U
F3 F 0.2498(5) 0.6852(12) 0.9578(6) 0.220(4) Uani 1 1 d U
F4 F 0.3318(9) 0.5750(11) 0.9153(8) 0.288(6) Uani 1 1 d U
C27 C 0.2467(5) 0.5099(8) 0.4538(5) 0.090(2) Uani 1 1 d .
H27A H 0.2429 0.4647 0.5041 0.108 Uiso 1 1 calc R
H27B H 0.1919 0.5162 0.4292 0.108 Uiso 1 1 calc R
Cl1 Cl 0.30914(18) 0.4268(3) 0.39101(17) 0.1231(8) Uani 1 1 d .
Cl2 Cl 0.28513(19) 0.6603(2) 0.4727(2) 0.1302(10) Uani 1 1 d .

loop_
_atom_site_aniso_label
_atom_site_aniso_U_11
_atom_site_aniso_U_22
_atom_site_aniso_U_33
_atom_site_aniso_U_23
_atom_site_aniso_U_13
_atom_site_aniso_U_12
Ru1 0.0374(2) 0.0421(2) 0.0439(2) 0.00235(15) 0.00004(15) 0.00083(14)
Ru2 0.0513(2) 0.0333(2) 0.0505(2) 0.00008(15) -0.00733(17) -0.00146(15)
C1 0.099(4) 0.082(4) 0.075(4) -0.010(3) 0.042(3) 0.010(4)
C2 0.060(3) 0.107(5) 0.079(4) 0.011(4) 0.027(3) 0.012(3)
C3 0.076(4) 0.101(5) 0.078(4) 0.014(4) 0.031(3) -0.011(4)
C4 0.091(4) 0.104(5) 0.055(3) 0.022(3) 0.021(3) 0.012(4)
C5 0.083(4) 0.120(5) 0.048(3) -0.014(3) 0.012(3) -0.008(4)
C6 0.076(4) 0.066(4) 0.115(5) -0.024(4) 0.003(4) -0.038(3)
C7 0.082(4) 0.051(3) 0.095(4) -0.010(3) -0.029(3) -0.015(3)
C8 0.104(4) 0.052(3) 0.081(4) -0.020(3) -0.020(4) -0.008(3)
C9 0.104(5) 0.040(3) 0.104(5) -0.007(3) -0.025(4) 0.003(3)
C10 0.111(5) 0.049(3) 0.099(5) 0.006(3) -0.013(4) -0.026(3)
C11 0.044(3) 0.046(3) 0.047(3) 0.002(2) -0.001(2) 0.001(2)
C12 0.067(3) 0.045(3) 0.055(3) 0.000(2) -0.001(3) 0.008(2)
N1 0.050(2) 0.048(2) 0.054(2) -0.0048(19) -0.0072(19) -0.0050(18)
O2 0.054(2) 0.0369(17) 0.060(2) -0.0056(15) -0.0098(16) 0.0026(14)
O11 0.064(2) 0.071(3) 0.068(2) 0.003(2) -0.016(2) 0.024(2)
O12 0.075(3) 0.093(3) 0.081(3) 0.004(3) 0.026(2) 0.001(3)
C13 0.041(2) 0.039(2) 0.049(2) 0.0027(18) -0.0107(19) -0.0004(18)
C14 0.043(2) 0.033(2) 0.045(2) 0.0034(17) -0.0032(18) 0.0025(17)
C15 0.037(2) 0.036(2) 0.046(2) 0.0001(18) -0.0014(17) 0.0004(17)
C16 0.046(2) 0.042(2) 0.044(2) 0.0013(19) -0.0001(19) -0.0006(19)
C17 0.049(2) 0.037(2) 0.057(3) -0.002(2) -0.014(2) 0.000(2)
C18 0.051(3) 0.050(3) 0.099(5) -0.005(3) -0.008(3) 0.013(2)
C19 0.089(4) 0.042(3) 0.062(3) 0.011(2) -0.013(3) 0.000(3)
C20 0.078(4) 0.054(3) 0.073(4) -0.014(3) -0.007(3) -0.013(3)
C21 0.152(8) 0.089(5) 0.086(5) -0.027(4) 0.009(5) 0.016(5)
C22 0.052(3) 0.060(3) 0.061(3) -0.001(3) -0.015(2) -0.005(2)
C23 0.049(3) 0.092(5) 0.100(5) 0.005(4) -0.001(3) -0.001(3)
B1 0.073(5) 0.064(4) 0.080(5) 0.010(4) -0.008(4) 0.005(4)
F1 0.195(7) 0.273(9) 0.315(9) -0.037(8) -0.050(7) -0.074(7)
F2 0.207(7) 0.295(9) 0.189(7) 0.099(7) -0.002(6) 0.025(7)
F3 0.146(6) 0.350(9) 0.163(6) -0.036(6) -0.010(5) 0.000(6)
F4 0.366(10) 0.156(7) 0.341(10) -0.009(7) -0.001(8) 0.063(8)
C27 0.074(5) 0.114(6) 0.082(5) -0.004(4) 0.005(4) -0.011(4)
Cl1 0.1326(19) 0.1172(19) 0.1215(19) -0.0279(15) 0.0303(15) -0.0074(16)
Cl2 0.137(2) 0.1033(18) 0.152(2) -0.0394(16) 0.0230(18) -0.0252(15)

loop_
_atom_type_symbol
_atom_type_description
_atom_type_scat_dispersion_real
_atom_type_scat_dispersion_imag
_atom_type_scat_source
C C 0.0033 0.0016 'International Tables Vol C Tables 4.2.6.8 and 6.1.1.4'
H H 0.0000 0.0000 'International Tables Vol C Tables 4.2.6.8 and 6.1.1.4'
B B 0.0013 0.0007 'International Tables Vol C Tables 4.2.6.8 and 6.1.1.4'
O O 0.0106 0.0060 'International Tables Vol C Tables 4.2.6.8 and 6.1.1.4'
F F 0.0171 0.0103 'International Tables Vol C Tables 4.2.6.8 and 6.1.1.4'
Ru Ru -1.2594 0.8363 'International Tables Vol C Tables 4.2.6.8 and 6.1.1.4'
Cl Cl 0.1484 0.1585 'International Tables Vol C Tables 4.2.6.8 and 6.1.1.4'
N N 0.0061 0.0033 'International Tables Vol C Tables 4.2.6.8 and 6.1.1.4'

loop_
_geom_angle_atom_site_label_1
_geom_angle_atom_site_label_2
_geom_angle_atom_site_label_3
_geom_angle
C11 Ru1 C13 93.18(19)
C11 Ru1 C14 105.69(18)
C13 Ru1 C14 37.82(17)
C11 Ru1 C15 86.38(18)
C13 Ru1 C15 69.97(17)
C14 Ru1 C15 38.28(16)
C11 Ru1 C1 141.6(3)
C13 Ru1 C1 125.0(3)
C14 Ru1 C1 107.5(2)
C15 Ru1 C1 108.6(2)
C11 Ru1 C5 103.8(3)
C13 Ru1 C5 163.0(3)
C14 Ru1 C5 133.4(3)
C15 Ru1 C5 110.3(2)
C1 Ru1 C5 38.1(3)
C11 Ru1 C4 84.0(3)
C13 Ru1 C4 149.2(3)
C14 Ru1 C4 169.0(3)
C15 Ru1 C4 140.0(2)
C1 Ru1 C4 61.6(3)
C5 Ru1 C4 36.7(3)
C11 Ru1 C2 137.2(3)
C13 Ru1 C2 104.9(2)
C14 Ru1 C2 112.4(2)
C15 Ru1 C2 136.2(2)
C1 Ru1 C2 37.3(3)
C5 Ru1 C2 62.5(3)
C4 Ru1 C2 60.8(3)
C11 Ru1 C3 101.5(3)
C13 Ru1 C3 115.8(3)
C14 Ru1 C3 142.2(2)
C15 Ru1 C3 169.6(3)
C1 Ru1 C3 61.0(3)
C5 Ru1 C3 61.5(3)
C4 Ru1 C3 36.4(3)
C2 Ru1 C3 35.7(3)
C11 Ru1 Ru2 48.61(14)
C13 Ru1 Ru2 47.54(12)
C14 Ru1 Ru2 76.03(12)
C15 Ru1 Ru2 85.97(12)
C1 Ru1 Ru2 160.9(2)
C5 Ru1 Ru2 148.3(2)
C4 Ru1 Ru2 114.8(2)
C2 Ru1 Ru2 123.7(2)
C3 Ru1 Ru2 104.3(2)
C12 Ru2 C13 92.3(2)
C12 Ru2 C11 87.3(2)
C13 Ru2 C11 94.85(19)
C12 Ru2 C8 95.2(3)
C13 Ru2 C8 120.6(2)
C11 Ru2 C8 144.3(2)
C12 Ru2 C9 100.8(3)
C13 Ru2 C9 154.9(2)
C11 Ru2 C9 107.0(2)
C8 Ru2 C9 37.5(3)
C12 Ru2 C7 123.9(3)
C13 Ru2 C7 93.7(2)
C11 Ru2 C7 147.3(2)
C8 Ru2 C7 36.9(3)
C9 Ru2 C7 61.2(3)
C12 Ru2 C10 132.5(3)
C13 Ru2 C10 135.0(3)
C11 Ru2 C10 91.6(2)
C8 Ru2 C10 60.9(3)
C9 Ru2 C10 35.0(3)
C7 Ru2 C10 60.9(3)
C12 Ru2 C6 156.2(3)
C13 Ru2 C6 100.4(3)
C11 Ru2 C6 111.3(3)
C8 Ru2 C6 61.0(3)
C9 Ru2 C6 60.5(3)
C7 Ru2 C6 36.0(3)
C10 Ru2 C6 37.1(3)
C12 Ru2 Ru1 103.47(17)
C13 Ru2 Ru1 50.91(14)
C11 Ru2 Ru1 46.98(14)
C8 Ru2 Ru1 159.4(2)
C9 Ru2 Ru1 142.5(2)
C7 Ru2 Ru1 122.8(2)
C10 Ru2 Ru1 110.0(2)
C6 Ru2 Ru1 100.1(2)
C2 C1 C5 107.2(7)
C2 C1 Ru1 71.9(4)
C5 C1 Ru1 71.2(4)
C2 C1 H1 126.4
C5 C1 H1 126.4
Ru1 C1 H1 122.3
C3 C2 C1 108.2(7)
C3 C2 Ru1 72.6(4)
C1 C2 Ru1 70.8(4)
C3 C2 H2 125.9
C1 C2 H2 125.9
Ru1 C2 H2 122.4
C2 C3 C4 109.2(8)
C2 C3 Ru1 71.7(4)
C4 C3 Ru1 71.1(4)
C2 C3 H3 125.4
C4 C3 H3 125.4
Ru1 C3 H3 123.4
C3 C4 C5 109.4(7)
C3 C4 Ru1 72.5(4)
C5 C4 Ru1 71.5(4)
C3 C4 H4 125.3
C5 C4 H4 125.3
Ru1 C4 H4 122.3
C4 C5 C1 106.0(7)
C4 C5 Ru1 71.8(4)
C1 C5 Ru1 70.7(4)
C4 C5 H5 127.0
C1 C5 H5 127.0
Ru1 C5 H5 122.3
C7 C6 C10 107.4(7)
C7 C6 Ru2 71.5(4)
C10 C6 Ru2 71.3(4)
C7 C6 H6 126.3
C10 C6 H6 126.3
Ru2 C6 H6 122.6
C6 C7 C8 108.1(7)
C6 C7 Ru2 72.5(4)
C8 C7 Ru2 70.1(3)
C6 C7 H7 125.9
C8 C7 H7 125.9
Ru2 C7 H7 123.1
C7 C8 C9 107.2(7)
C7 C8 Ru2 73.0(4)
C9 C8 Ru2 72.5(4)
C7 C8 H8 126.4
C9 C8 H8 126.4
Ru2 C8 H8 120.0
C10 C9 C8 108.6(7)
C10 C9 Ru2 73.0(4)
C8 C9 Ru2 70.0(3)
C10 C9 H9 125.7
C8 C9 H9 125.7
Ru2 C9 H9 122.9
C9 C10 C6 108.6(7)
C9 C10 Ru2 72.0(4)
C6 C10 Ru2 71.6(4)
C9 C10 H10 125.7
C6 C10 H10 125.7
Ru2 C10 H10 122.4
O11 C11 Ru1 139.8(4)
O11 C11 Ru2 135.5(4)
Ru1 C11 Ru2 84.41(18)
O12 C12 Ru2 175.4(5)
C16 N1 C22 119.7(4)
C16 N1 C20 122.4(5)
C22 N1 C20 117.9(4)
C16 O2 C17 109.2(4)
C14 C13 Ru2 124.1(3)
C14 C13 Ru1 71.9(3)
Ru2 C13 Ru1 81.55(16)
C14 C13 H13 122(3)
Ru2 C13 H13 113(3)
Ru1 C13 H13 127(3)
C13 C14 C15 123.1(4)
C13 C14 C17 127.1(4)
C15 C14 C17 109.3(4)
C13 C14 Ru1 70.3(3)
C15 C14 Ru1 71.6(3)
C17 C14 Ru1 126.1(3)
C14 C15 C16 104.9(4)
C14 C15 Ru1 70.1(2)
C16 C15 Ru1 117.9(3)
C14 C15 H15 128(3)
C16 C15 H15 116(3)
Ru1 C15 H15 113(3)
N1 C16 O2 117.9(4)
N1 C16 C15 128.4(4)
O2 C16 C15 113.7(4)
O2 C17 C18 107.9(4)
O2 C17 C14 101.9(3)
C18 C17 C14 119.0(4)
O2 C17 C19 106.8(4)
C18 C17 C19 112.2(5)
C14 C17 C19 108.0(4)
C17 C18 H18A 109.5
C17 C18 H18B 109.5
H18A C18 H18B 109.5
C17 C18 H18C 109.5
H18A C18 H18C 109.5
H18B C18 H18C 109.5
C17 C19 H19A 109.5
C17 C19 H19B 109.5
H19A C19 H19B 109.5
C17 C19 H19C 109.5
H19A C19 H19C 109.5
H19B C19 H19C 109.5
N1 C20 C21 111.0(6)
N1 C20 H20A 109.4
C21 C20 H20A 109.4
N1 C20 H20B 109.4
C21 C20 H20B 109.4
H20A C20 H20B 108.0
C20 C21 H21A 109.5
C20 C21 H21B 109.5
H21A C21 H21B 109.5
C20 C21 H21C 109.5
H21A C21 H21C 109.5
H21B C21 H21C 109.5
N1 C22 C23 110.8(5)
N1 C22 H22A 109.5
C23 C22 H22A 109.5
N1 C22 H22B 109.5
C23 C22 H22B 109.5
H22A C22 H22B 108.1
C22 C23 H23A 109.5
C22 C23 H23B 109.5
H23A C23 H23B 109.5
C22 C23 H23C 109.5
H23A C23 H23C 109.5
H23B C23 H23C 109.5
F4 B1 F2 111.4(12)
F4 B1 F1 111.4(11)
F2 B1 F1 116.3(11)
F4 B1 F3 102.0(11)
F2 B1 F3 106.0(8)
F1 B1 F3 108.7(10)
Cl1 C27 Cl2 111.2(4)
Cl1 C27 H27A 109.4
Cl2 C27 H27A 109.4
Cl1 C27 H27B 109.4
Cl2 C27 H27B 109.4
H27A C27 H27B 108.0

loop_
_geom_bond_atom_site_label_1
_geom_bond_atom_site_label_2
_geom_bond_distance
Ru1 C11 2.012(5)
Ru1 C13 2.149(5)
Ru1 C14 2.169(4)
Ru1 C15 2.189(4)
Ru1 C1 2.196(6)
Ru1 C5 2.202(6)
Ru1 C4 2.205(6)
Ru1 C2 2.210(6)
Ru1 C3 2.222(6)
Ru1 Ru2 2.7386(6)
Ru2 C12 1.855(6)
Ru2 C13 2.043(5)
Ru2 C11 2.064(5)
Ru2 C8 2.216(6)
Ru2 C9 2.248(6)
Ru2 C7 2.253(6)
Ru2 C10 2.261(7)
Ru2 C6 2.265(6)
C1 C2 1.411(11)
C1 C5 1.435(11)
C1 H1 0.9300
C2 C3 1.358(11)
C2 H2 0.9300
C3 C4 1.382(10)
C3 H3 0.9300
C4 C5 1.387(11)
C4 H4 0.9300
C5 H5 0.9300
C6 C7 1.396(11)
C6 C10 1.441(11)
C6 H6 0.9300
C7 C8 1.413(10)
C7 H7 0.9300
C8 C9 1.436(10)
C8 H8 0.9300
C9 C10 1.356(11)
C9 H9 0.9300
C10 H10 0.9300
C11 O11 1.176(6)
C12 O12 1.148(7)
N1 C16 1.313(6)
N1 C22 1.472(7)
N1 C20 1.475(7)
O2 C16 1.330(6)
O2 C17 1.502(6)
C13 C14 1.400(6)
C13 H13 0.950(11)
C14 C15 1.429(6)
C14 C17 1.520(6)
C15 C16 1.439(7)
C15 H15 0.946(11)
C17 C18 1.503(7)
C17 C19 1.527(8)
C18 H18A 0.9600
C18 H18B 0.9600
C18 H18C 0.9600
C19 H19A 0.9600
C19 H19B 0.9600
C19 H19C 0.9600
C20 C21 1.501(10)
C20 H20A 0.9700
C20 H20B 0.9700
C21 H21A 0.9600
C21 H21B 0.9600
C21 H21C 0.9600
C22 C23 1.515(9)
C22 H22A 0.9700
C22 H22B 0.9700
C23 H23A 0.9600
C23 H23B 0.9600
C23 H23C 0.9600
B1 F4 1.139(12)
B1 F2 1.266(11)
B1 F1 1.273(11)
B1 F3 1.338(12)
C27 Cl1 1.728(8)
C27 Cl2 1.736(8)
C27 H27A 0.9700
C27 H27B 0.9700

loop_
_geom_torsion_atom_site_label_1
_geom_torsion_atom_site_label_2
_geom_torsion_atom_site_label_3
_geom_torsion_atom_site_label_4
_geom_torsion
C11 Ru1 Ru2 C12 73.2(3)
C13 Ru1 Ru2 C12 -81.9(2)
C14 Ru1 Ru2 C12 -53.1(2)
C15 Ru1 Ru2 C12 -15.6(2)
C1 Ru1 Ru2 C12 -156.4(7)
C5 Ru1 Ru2 C12 107.8(4)
C4 Ru1 Ru2 C12 128.9(3)
C2 Ru1 Ru2 C12 -160.9(3)
C3 Ru1 Ru2 C12 166.0(3)
C11 Ru1 Ru2 C13 155.1(3)
C14 Ru1 Ru2 C13 28.9(2)
C15 Ru1 Ru2 C13 66.4(2)
C1 Ru1 Ru2 C13 -74.5(7)
C5 Ru1 Ru2 C13 -170.3(4)
C4 Ru1 Ru2 C13 -149.2(3)
C2 Ru1 Ru2 C13 -78.9(3)
C3 Ru1 Ru2 C13 -112.1(3)
C13 Ru1 Ru2 C11 -155.1(3)
C14 Ru1 Ru2 C11 -126.2(2)
C15 Ru1 Ru2 C11 -88.7(2)
C1 Ru1 Ru2 C11 130.4(7)
C5 Ru1 Ru2 C11 34.6(4)
C4 Ru1 Ru2 C11 55.7(3)
C2 Ru1 Ru2 C11 126.0(3)
C3 Ru1 Ru2 C11 92.9(3)
C11 Ru1 Ru2 C8 -132.3(6)
C13 Ru1 Ru2 C8 72.7(6)
C14 Ru1 Ru2 C8 101.5(6)
C15 Ru1 Ru2 C8 139.0(6)
C1 Ru1 Ru2 C8 -1.9(9)
C5 Ru1 Ru2 C8 -97.7(7)
C4 Ru1 Ru2 C8 -76.5(6)
C2 Ru1 Ru2 C8 -6.3(6)
C3 Ru1 Ru2 C8 -39.4(6)
C11 Ru1 Ru2 C9 -55.8(4)
C13 Ru1 Ru2 C9 149.1(4)
C14 Ru1 Ru2 C9 177.9(4)
C15 Ru1 Ru2 C9 -144.6(3)
C1 Ru1 Ru2 C9 74.6(7)
C5 Ru1 Ru2 C9 -21.2(5)
C4 Ru1 Ru2 C9 -0.1(4)
C2 Ru1 Ru2 C9 70.1(4)
C3 Ru1 Ru2 C9 37.0(4)
C11 Ru1 Ru2 C7 -140.1(3)
C13 Ru1 Ru2 C7 64.8(3)
C14 Ru1 Ru2 C7 93.7(3)
C15 Ru1 Ru2 C7 131.2(3)
C1 Ru1 Ru2 C7 -9.7(7)
C5 Ru1 Ru2 C7 -105.5(4)
C4 Ru1 Ru2 C7 -84.4(3)
C2 Ru1 Ru2 C7 -14.1(3)
C3 Ru1 Ru2 C7 -47.2(3)
C11 Ru1 Ru2 C10 -72.5(3)
C13 Ru1 Ru2 C10 132.4(3)
C14 Ru1 Ru2 C10 161.3(3)
C15 Ru1 Ru2 C10 -161.2(3)
C1 Ru1 Ru2 C10 57.9(7)
C5 Ru1 Ru2 C10 -37.9(4)
C4 Ru1 Ru2 C10 -16.8(3)
C2 Ru1 Ru2 C10 53.5(3)
C3 Ru1 Ru2 C10 20.3(3)
C11 Ru1 Ru2 C6 -109.7(3)
C13 Ru1 Ru2 C6 95.2(3)
C14 Ru1 Ru2 C6 124.1(3)
C15 Ru1 Ru2 C6 161.6(3)
C1 Ru1 Ru2 C6 20.7(7)
C5 Ru1 Ru2 C6 -75.1(4)
C4 Ru1 Ru2 C6 -54.0(3)
C2 Ru1 Ru2 C6 16.3(3)
C3 Ru1 Ru2 C6 -16.8(3)
C11 Ru1 C1 C2 107.0(5)
C13 Ru1 C1 C2 -66.3(5)
C14 Ru1 C1 C2 -104.1(5)
C15 Ru1 C1 C2 -144.5(4)
C5 Ru1 C1 C2 116.1(7)
C4 Ru1 C1 C2 78.1(5)
C3 Ru1 C1 C2 36.4(4)
Ru2 Ru1 C1 C2 -6.1(10)
C11 Ru1 C1 C5 -9.1(7)
C13 Ru1 C1 C5 177.6(4)
C14 Ru1 C1 C5 139.8(4)
C15 Ru1 C1 C5 99.5(5)
C4 Ru1 C1 C5 -38.0(4)
C2 Ru1 C1 C5 -116.1(7)
C3 Ru1 C1 C5 -79.7(5)
Ru2 Ru1 C1 C5 -122.2(6)
C5 C1 C2 C3 -0.5(7)
Ru1 C1 C2 C3 -63.4(5)
C5 C1 C2 Ru1 62.8(4)
C11 Ru1 C2 C3 -2.0(7)
C13 Ru1 C2 C3 -113.7(5)
C14 Ru1 C2 C3 -153.0(5)
C15 Ru1 C2 C3 169.9(4)
C1 Ru1 C2 C3 117.2(7)
C5 Ru1 C2 C3 78.5(5)
C4 Ru1 C2 C3 36.7(5)
Ru2 Ru1 C2 C3 -65.2(5)
C11 Ru1 C2 C1 -119.1(5)
C13 Ru1 C2 C1 129.1(4)
C14 Ru1 C2 C1 89.9(5)
C15 Ru1 C2 C1 52.7(6)
C5 Ru1 C2 C1 -38.6(5)
C4 Ru1 C2 C1 -80.5(5)
C3 Ru1 C2 C1 -117.2(7)
Ru2 Ru1 C2 C1 177.6(4)
C1 C2 C3 C4 0.6(8)
Ru1 C2 C3 C4 -61.6(5)
C1 C2 C3 Ru1 62.2(4)
C11 Ru1 C3 C2 178.6(5)
C13 Ru1 C3 C2 79.3(5)
C14 Ru1 C3 C2 43.2(7)
C15 Ru1 C3 C2 -42.5(16)
C1 Ru1 C3 C2 -38.1(5)
C5 Ru1 C3 C2 -81.8(6)
C4 Ru1 C3 C2 -118.6(8)
Ru2 Ru1 C3 C2 128.8(5)
C11 Ru1 C3 C4 -62.8(5)
C13 Ru1 C3 C4 -162.1(5)
C14 Ru1 C3 C4 161.8(4)
C15 Ru1 C3 C4 76.1(15)
C1 Ru1 C3 C4 80.5(6)
C5 Ru1 C3 C4 36.8(5)
C2 Ru1 C3 C4 118.6(8)
Ru2 Ru1 C3 C4 -112.6(5)
C2 C3 C4 C5 -0.4(8)
Ru1 C3 C4 C5 -62.4(5)
C2 C3 C4 Ru1 62.0(5)
C11 Ru1 C4 C3 118.8(5)
C13 Ru1 C4 C3 32.7(8)
C14 Ru1 C4 C3 -89.8(13)
C15 Ru1 C4 C3 -164.2(4)
C1 Ru1 C4 C3 -78.8(5)
C5 Ru1 C4 C3 -118.2(7)
C2 Ru1 C4 C3 -35.9(5)
Ru2 Ru1 C4 C3 80.2(5)
C11 Ru1 C4 C5 -123.0(5)
C13 Ru1 C4 C5 151.0(5)
C14 Ru1 C4 C5 28.4(15)
C15 Ru1 C4 C5 -46.0(6)
C1 Ru1 C4 C5 39.4(5)
C2 Ru1 C4 C5 82.3(5)
C3 Ru1 C4 C5 118.2(7)
Ru2 Ru1 C4 C5 -161.5(4)
C3 C4 C5 C1 0.1(7)
Ru1 C4 C5 C1 -62.9(4)
C3 C4 C5 Ru1 63.0(5)
C2 C1 C5 C4 0.3(7)
Ru1 C1 C5 C4 63.6(4)
C2 C1 C5 Ru1 -63.3(4)
C11 Ru1 C5 C4 59.2(5)
C13 Ru1 C5 C4 -121.7(9)
C14 Ru1 C5 C4 -172.8(4)
C15 Ru1 C5 C4 150.5(4)
C1 Ru1 C5 C4 -115.0(7)
C2 Ru1 C5 C4 -77.1(5)
C3 Ru1 C5 C4 -36.5(4)
Ru2 Ru1 C5 C4 33.2(7)
C11 Ru1 C5 C1 174.2(4)
C13 Ru1 C5 C1 -6.7(11)
C14 Ru1 C5 C1 -57.8(5)
C15 Ru1 C5 C1 -94.5(5)
C4 Ru1 C5 C1 115.0(7)
C2 Ru1 C5 C1 37.9(4)
C3 Ru1 C5 C1 78.5(5)
Ru2 Ru1 C5 C1 148.2(4)
C12 Ru2 C6 C7 39.5(9)
C13 Ru2 C6 C7 -81.8(5)
C11 Ru2 C6 C7 178.7(4)
C8 Ru2 C6 C7 37.5(4)
C9 Ru2 C6 C7 80.7(5)
C10 Ru2 C6 C7 116.5(7)
Ru1 Ru2 C6 C7 -133.6(4)
C12 Ru2 C6 C10 -77.1(9)
C13 Ru2 C6 C10 161.7(5)
C11 Ru2 C6 C10 62.2(5)
C8 Ru2 C6 C10 -79.0(5)
C9 Ru2 C6 C10 -35.8(5)
C7 Ru2 C6 C10 -116.5(7)
Ru1 Ru2 C6 C10 109.8(5)
C10 C6 C7 C8 1.2(7)
Ru2 C6 C7 C8 -61.4(4)
C10 C6 C7 Ru2 62.7(4)
C12 Ru2 C7 C6 -162.0(4)
C13 Ru2 C7 C6 102.7(5)
C11 Ru2 C7 C6 -2.2(7)
C8 Ru2 C7 C6 -117.5(6)
C9 Ru2 C7 C6 -78.4(5)
C10 Ru2 C7 C6 -38.2(5)
Ru1 Ru2 C7 C6 58.0(5)
C12 Ru2 C7 C8 -44.6(5)
C13 Ru2 C7 C8 -139.9(4)
C11 Ru2 C7 C8 115.3(5)
C9 Ru2 C7 C8 39.1(5)
C10 Ru2 C7 C8 79.3(5)
C6 Ru2 C7 C8 117.5(6)
Ru1 Ru2 C7 C8 175.4(4)
C6 C7 C8 C9 -2.0(7)
Ru2 C7 C8 C9 -64.9(4)
C6 C7 C8 Ru2 62.9(4)
C12 Ru2 C8 C7 144.2(4)
C13 Ru2 C8 C7 48.4(5)
C11 Ru2 C8 C7 -123.2(5)
C9 Ru2 C8 C7 -114.9(7)
C10 Ru2 C8 C7 -79.3(5)
C6 Ru2 C8 C7 -36.6(4)
Ru1 Ru2 C8 C7 -11.0(8)
C12 Ru2 C8 C9 -100.9(5)
C13 Ru2 C8 C9 163.2(5)
C11 Ru2 C8 C9 -8.3(8)
C7 Ru2 C8 C9 114.9(7)
C10 Ru2 C8 C9 35.5(5)
C6 Ru2 C8 C9 78.3(5)
Ru1 Ru2 C8 C9 103.8(6)
C7 C8 C9 C10 2.0(7)
Ru2 C8 C9 C10 -63.2(5)
C7 C8 C9 Ru2 65.3(4)
C12 Ru2 C9 C10 -157.7(5)
C13 Ru2 C9 C10 81.9(8)
C11 Ru2 C9 C10 -67.3(5)
C8 Ru2 C9 C10 117.8(7)
C7 Ru2 C9 C10 79.4(5)
C6 Ru2 C9 C10 38.0(5)
Ru1 Ru2 C9 C10 -28.0(6)
C12 Ru2 C9 C8 84.5(5)
C13 Ru2 C9 C8 -35.8(9)
C11 Ru2 C9 C8 174.9(5)
C7 Ru2 C9 C8 -38.4(5)
C10 Ru2 C9 C8 -117.8(7)
C6 Ru2 C9 C8 -79.8(5)
Ru1 Ru2 C9 C8 -145.8(4)
C8 C9 C10 C6 -1.3(8)
Ru2 C9 C10 C6 -62.6(4)
C8 C9 C10 Ru2 61.3(4)
C7 C6 C10 C9 0.0(7)
Ru2 C6 C10 C9 62.9(5)
C7 C6 C10 Ru2 -62.8(4)
C12 Ru2 C10 C9 30.3(6)
C13 Ru2 C10 C9 -143.5(4)
C11 Ru2 C10 C9 118.0(5)
C8 Ru2 C10 C9 -38.1(5)
C7 Ru2 C10 C9 -80.5(5)
C6 Ru2 C10 C9 -117.5(7)
Ru1 Ru2 C10 C9 162.3(4)
C12 Ru2 C10 C6 147.8(5)
C13 Ru2 C10 C6 -26.0(6)
C11 Ru2 C10 C6 -124.4(5)
C8 Ru2 C10 C6 79.4(5)
C9 Ru2 C10 C6 117.5(7)
C7 Ru2 C10 C6 37.0(5)
Ru1 Ru2 C10 C6 -80.2(5)
C13 Ru1 C11 O11 -167.6(6)
C14 Ru1 C11 O11 -131.3(6)
C15 Ru1 C11 O11 -97.9(7)
C1 Ru1 C11 O11 17.9(9)
C5 Ru1 C11 O11 12.2(7)
C4 Ru1 C11 O11 43.2(7)
C2 Ru1 C11 O11 76.5(8)
C3 Ru1 C11 O11 75.3(7)
Ru2 Ru1 C11 O11 174.3(8)
C13 Ru1 C11 Ru2 18.14(19)
C14 Ru1 C11 Ru2 54.42(19)
C15 Ru1 C11 Ru2 87.82(17)
C1 Ru1 C11 Ru2 -156.4(4)
C5 Ru1 C11 Ru2 -162.1(2)
C4 Ru1 C11 Ru2 -131.0(3)
C2 Ru1 C11 Ru2 -97.8(4)
C3 Ru1 C11 Ru2 -99.0(3)
C12 Ru2 C11 O11 74.0(6)
C13 Ru2 C11 O11 166.1(6)
C8 Ru2 C11 O11 -21.2(8)
C9 Ru2 C11 O11 -26.5(7)
C7 Ru2 C11 O11 -89.4(7)
C10 Ru2 C11 O11 -58.5(6)
C6 Ru2 C11 O11 -90.8(6)
Ru1 Ru2 C11 O11 -174.7(7)
C12 Ru2 C11 Ru1 -111.3(2)
C13 Ru2 C11 Ru1 -19.2(2)
C8 Ru2 C11 Ru1 153.5(4)
C9 Ru2 C11 Ru1 148.2(3)
C7 Ru2 C11 Ru1 85.3(4)
C10 Ru2 C11 Ru1 116.3(3)
C6 Ru2 C11 Ru1 84.0(3)
C13 Ru2 C12 O12 156(7)
C11 Ru2 C12 O12 -109(7)
C8 Ru2 C12 O12 35(7)
C9 Ru2 C12 O12 -3(7)
C7 Ru2 C12 O12 60(7)
C10 Ru2 C12 O12 -20(7)
C6 Ru2 C12 O12 33(7)
Ru1 Ru2 C12 O12 -154(6)
C12 Ru2 C13 C14 44.2(5)
C11 Ru2 C13 C14 -43.3(4)
C8 Ru2 C13 C14 141.7(4)
C9 Ru2 C13 C14 166.2(6)
C7 Ru2 C13 C14 168.4(5)
C10 Ru2 C13 C14 -140.4(5)
C6 Ru2 C13 C14 -156.0(5)
Ru1 Ru2 C13 C14 -61.3(4)
C12 Ru2 C13 Ru1 105.5(2)
C11 Ru2 C13 Ru1 18.01(19)
C8 Ru2 C13 Ru1 -157.0(3)
C9 Ru2 C13 Ru1 -132.6(6)
C7 Ru2 C13 Ru1 -130.3(2)
C10 Ru2 C13 Ru1 -79.1(3)
C6 Ru2 C13 Ru1 -94.7(2)
C11 Ru1 C13 C14 111.7(3)
C15 Ru1 C13 C14 26.8(3)
C1 Ru1 C13 C14 -72.4(4)
C5 Ru1 C13 C14 -67.4(9)
C4 Ru1 C13 C14 -164.8(4)
C2 Ru1 C13 C14 -107.5(3)
C3 Ru1 C13 C14 -143.9(3)
Ru2 Ru1 C13 C14 130.2(3)
C11 Ru1 C13 Ru2 -18.46(19)
C14 Ru1 C13 Ru2 -130.2(3)
C15 Ru1 C13 Ru2 -103.43(19)
C1 Ru1 C13 Ru2 157.4(3)
C5 Ru1 C13 Ru2 162.4(8)
C4 Ru1 C13 Ru2 65.1(5)
C2 Ru1 C13 Ru2 122.3(3)
C3 Ru1 C13 Ru2 85.9(3)
Ru2 C13 C14 C15 15.2(7)
Ru1 C13 C14 C15 -50.7(4)
Ru2 C13 C14 C17 -173.2(4)
Ru1 C13 C14 C17 120.9(5)
Ru2 C13 C14 Ru1 65.9(3)
C11 Ru1 C14 C13 -74.5(3)
C15 Ru1 C14 C13 -136.9(4)
C1 Ru1 C14 C13 125.0(3)
C5 Ru1 C14 C13 158.2(4)
C4 Ru1 C14 C13 135.2(12)
C2 Ru1 C14 C13 85.5(4)
C3 Ru1 C14 C13 59.9(5)
Ru2 Ru1 C14 C13 -35.5(2)
C11 Ru1 C14 C15 62.5(3)
C13 Ru1 C14 C15 136.9(4)
C1 Ru1 C14 C15 -98.0(3)
C5 Ru1 C14 C15 -64.8(4)
C4 Ru1 C14 C15 -87.9(12)
C2 Ru1 C14 C15 -137.5(3)
C3 Ru1 C14 C15 -163.1(4)
Ru2 Ru1 C14 C15 101.4(3)
C11 Ru1 C14 C17 163.4(4)
C13 Ru1 C14 C17 -122.2(5)
C15 Ru1 C14 C17 100.9(5)
C1 Ru1 C14 C17 2.9(5)
C5 Ru1 C14 C17 36.0(5)
C4 Ru1 C14 C17 13.0(14)
C2 Ru1 C14 C17 -36.7(5)
C3 Ru1 C14 C17 -62.3(6)
Ru2 Ru1 C14 C17 -157.7(4)
C13 C14 C15 C16 164.8(5)
C17 C14 C15 C16 -8.1(5)
Ru1 C14 C15 C16 114.7(3)
C13 C14 C15 Ru1 50.1(4)
C17 C14 C15 Ru1 -122.8(4)
C11 Ru1 C15 C14 -121.2(3)
C13 Ru1 C15 C14 -26.5(3)
C1 Ru1 C15 C14 95.0(3)
C5 Ru1 C15 C14 135.4(3)
C4 Ru1 C15 C14 162.7(4)
C2 Ru1 C15 C14 64.4(4)
C3 Ru1 C15 C14 99.0(13)
Ru2 Ru1 C15 C14 -72.5(2)
C11 Ru1 C15 C16 142.1(4)
C13 Ru1 C15 C16 -123.2(4)
C14 Ru1 C15 C16 -96.7(4)
C1 Ru1 C15 C16 -1.7(4)
C5 Ru1 C15 C16 38.7(4)
C4 Ru1 C15 C16 66.0(5)
C2 Ru1 C15 C16 -32.4(5)
C3 Ru1 C15 C16 2.3(15)
Ru2 Ru1 C15 C16 -169.2(3)
C22 N1 C16 O2 -179.8(4)
C20 N1 C16 O2 2.4(7)
C22 N1 C16 C15 0.5(8)
C20 N1 C16 C15 -177.3(5)
C17 O2 C16 N1 -174.8(4)
C17 O2 C16 C15 5.0(5)
C14 C15 C16 N1 -178.3(5)
Ru1 C15 C16 N1 -103.2(5)
C14 C15 C16 O2 2.0(5)
Ru1 C15 C16 O2 77.1(5)
C16 O2 C17 C18 -135.3(4)
C16 O2 C17 C14 -9.3(5)
C16 O2 C17 C19 103.9(5)
C13 C14 C17 O2 -162.0(5)
C15 C14 C17 O2 10.6(5)
Ru1 C14 C17 O2 -70.3(5)
C13 C14 C17 C18 -43.6(7)
C15 C14 C17 C18 129.0(5)
Ru1 C14 C17 C18 48.1(6)
C13 C14 C17 C19 85.7(6)
C15 C14 C17 C19 -101.7(5)
Ru1 C14 C17 C19 177.4(3)
C16 N1 C20 C21 -92.9(7)
C22 N1 C20 C21 89.3(7)
C16 N1 C22 C23 -89.0(6)
C20 N1 C22 C23 88.9(6)
